data_7021558
loop_
_publ_author_name
'Sgro, Michael J.'
'Stephan, Douglas W.'

_publ_section_title
;
 Synthesis and reactivity of ruthenium tridentate bis-phosphinite ligand
 complexes.
;
_journal_issue 29
_journal_name_full 'Dalton transactions (Cambridge, England : 2003)'
_journal_page_first 10460
_journal_page_last 10472
_journal_paper_doi 10.1039/c3dt51065d
_journal_volume 42
_journal_year 2013
_chemical_formula_sum 'C60 H56 B F20 N2 O2 P3 Ru'
_chemical_formula_weight 1421.86
_space_group_IT_number 2
_symmetry_cell_setting triclinic
_symmetry_space_group_name_Hall '-P 1'
_symmetry_space_group_name_H-M 'P -1'
_atom_sites_solution_hydrogens geom
_atom_sites_solution_primary direct
_atom_sites_solution_secondary difmap
_audit_creation_method SHELXL-97
_cell_angle_alpha 92.955(2)
_cell_angle_beta 92.820(2)
_cell_angle_gamma 92.267(2)
_cell_formula_units_Z 2
_cell_length_a 12.7350(6)
_cell_length_b 14.0486(7)
_cell_length_c 16.8712(9)
_cell_measurement_reflns_used 8518
_cell_measurement_temperature 150(2)
_cell_measurement_theta_max 26.58
_cell_measurement_theta_min 2.42
_cell_volume 3008.1(3)
_computing_cell_refinement 'Bruker SMART'
_computing_data_collection 'Bruker SMART'
_computing_data_reduction 'Bruker SAINT'
_computing_molecular_graphics 'Bruker SHELXTL'
_computing_publication_material 'Bruker SHELXTL'
_computing_structure_refinement 'SHELXL-97 (Sheldrick, 1997)'
_computing_structure_solution 'SHELXS-97 (Sheldrick, 1990)'
_diffrn_ambient_temperature 150(2)
_diffrn_measured_fraction_theta_full 0.981
_diffrn_measured_fraction_theta_max 0.982
_diffrn_measurement_device_type 'CCD area detector'
_diffrn_measurement_method 'phi and omega scans'
_diffrn_radiation_monochromator graphite
_diffrn_radiation_source 'fine-focus sealed tube'
_diffrn_radiation_type MoK\a
_diffrn_radiation_wavelength 0.71073
_diffrn_reflns_av_R_equivalents 0.0597
_diffrn_reflns_av_unetI/netI 0.0742
_diffrn_reflns_limit_h_max 16
_diffrn_reflns_limit_h_min -16
_diffrn_reflns_limit_k_max 18
_diffrn_reflns_limit_k_min -18
_diffrn_reflns_limit_l_max 21
_diffrn_reflns_limit_l_min -21
_diffrn_reflns_number 50571
_diffrn_reflns_theta_full 27.58
_diffrn_reflns_theta_max 27.58
_diffrn_reflns_theta_min 1.21
_exptl_absorpt_coefficient_mu 0.448
_exptl_absorpt_correction_T_max 0.7456
_exptl_absorpt_correction_T_min 0.6937
_exptl_absorpt_correction_type multi-scan
_exptl_absorpt_process_details SADABS
_exptl_crystal_colour colourless
_exptl_crystal_density_diffrn 1.570
_exptl_crystal_density_method 'not measured'
_exptl_crystal_description needle
_exptl_crystal_F_000 1440
_exptl_crystal_size_max 0.21
_exptl_crystal_size_mid 0.08
_exptl_crystal_size_min 0.07
_refine_diff_density_max 1.293
_refine_diff_density_min -0.832
_refine_diff_density_rms 0.094
_refine_ls_extinction_method none
_refine_ls_goodness_of_fit_ref 1.024
_refine_ls_hydrogen_treatment mixed
_refine_ls_matrix_type full
_refine_ls_number_parameters 807
_refine_ls_number_reflns 13678
_refine_ls_number_restraints 0
_refine_ls_restrained_S_all 1.024
_refine_ls_R_factor_all 0.0949
_refine_ls_R_factor_gt 0.0542
_refine_ls_shift/su_max 0.005
_refine_ls_shift/su_mean 0.000
_refine_ls_structure_factor_coef Fsqd
_refine_ls_weighting_details 'calc w=1/[\s^2^(Fo^2^)+(0.0379P)^2^+5.9348P] where P=(Fo^2^+2Fc^2^)/3'
_refine_ls_weighting_scheme calc
_refine_ls_wR_factor_gt 0.1094
_refine_ls_wR_factor_ref 0.1271
_reflns_number_gt 9277
_reflns_number_total 13678
_reflns_threshold_expression >2sigma(I)
_cod_data_source_file c3dt51065d.txt
_cod_data_source_block mjs092_0m_Compound_11
_cod_depositor_comments
;
The following automatic conversions were performed:

'_symmetry_cell_setting' value 'Triclinic' changed to 'triclinic'
according to /home/saulius/struct/CIF-dictionaries/cif_core.dic
dictionary named 'cif_core.dic' version 2.4.2 from 2011-04-26.

Automatic conversion script
Id: cif_fix_values 1891 2012-01-12 08:04:46Z andrius 
;
_cod_original_sg_symbol_H-M P-1
_cod_database_code 7021558

loop_
_symmetry_equiv_pos_as_xyz
'x, y, z'
'-x, -y, -z'

loop_
_atom_site_label
_atom_site_type_symbol
_atom_site_fract_x
_atom_site_fract_y
_atom_site_fract_z
_atom_site_U_iso_or_equiv
_atom_site_adp_type
_atom_site_occupancy
_atom_site_symmetry_multiplicity
_atom_site_calc_flag
_atom_site_refinement_flags
Ru1 Ru 0.74225(2) 0.82261(2) 0.717578(17) 0.02431(9) Uani 1 1 d .
P1 P 0.59545(7) 0.90037(7) 0.67037(5) 0.0235(2) Uani 1 1 d .
P2 P 0.89908(9) 0.74010(10) 0.70897(6) 0.0443(3) Uani 1 1 d .
P3 P 0.82028(7) 0.94912(7) 0.79386(5) 0.0221(2) Uani 1 1 d .
F1 F 0.6304(3) 0.72361(17) 0.12059(13) 0.0591(8) Uani 1 1 d .
F2 F 0.6891(2) 0.90691(18) 0.11717(15) 0.0566(8) Uani 1 1 d .
F3 F 0.77043(19) 1.00475(17) 0.25179(17) 0.0507(7) Uani 1 1 d .
F4 F 0.79388(19) 0.91145(16) 0.38889(15) 0.0452(6) Uani 1 1 d .
F5 F 0.74684(17) 0.72730(14) 0.39189(12) 0.0293(5) Uani 1 1 d .
F6 F 0.8701(2) 0.60205(18) 0.30520(14) 0.0466(7) Uani 1 1 d .
F7 F 0.9576(2) 0.5075(2) 0.42162(15) 0.0531(7) Uani 1 1 d .
F8 F 0.8388(2) 0.38592(18) 0.50545(14) 0.0498(7) Uani 1 1 d .
F9 F 0.6272(2) 0.36674(19) 0.47055(16) 0.0608(8) Uani 1 1 d .
F10 F 0.5377(2) 0.46136(18) 0.35614(16) 0.0562(8) Uani 1 1 d .
F11 F 0.52251(18) 0.66502(16) 0.37132(12) 0.0366(5) Uani 1 1 d .
F12 F 0.3153(2) 0.6851(2) 0.36290(17) 0.0574(7) Uani 1 1 d .
F13 F 0.1983(3) 0.6277(2) 0.2284(2) 0.0836(11) Uani 1 1 d .
F14 F 0.2969(3) 0.5548(3) 0.0999(2) 0.1134(17) Uani 1 1 d .
F15 F 0.5021(3) 0.5438(2) 0.10309(16) 0.0794(11) Uani 1 1 d .
F16 F 0.8333(3) 0.6585(2) 0.13962(17) 0.0741(10) Uani 1 1 d .
F17 F 0.9159(4) 0.5486(3) 0.0320(2) 0.129(2) Uani 1 1 d .
F18 F 0.8453(4) 0.3647(3) 0.00151(17) 0.129(2) Uani 1 1 d .
F19 F 0.6820(4) 0.2952(2) 0.0851(2) 0.1136(17) Uani 1 1 d .
F20 F 0.5964(3) 0.40614(18) 0.19472(19) 0.0692(10) Uani 1 1 d .
O1 O 0.5519(2) 0.8483(2) 0.58493(15) 0.0344(7) Uani 1 1 d .
O2 O 0.8865(3) 0.6591(3) 0.6386(2) 0.0841(15) Uani 1 1 d .
N1 N 0.6638(3) 0.6985(2) 0.64613(18) 0.0317(8) Uani 1 1 d .
H1B H 0.5963 0.6968 0.6648 0.038 Uiso 1 1 calc R
N2 N 0.6739(2) 0.7594(2) 0.81608(18) 0.0270(7) Uani 1 1 d .
C1 C 0.6123(3) 1.0272(3) 0.6445(2) 0.0296(9) Uani 1 1 d .
H1A H 0.6683 1.0570 0.6825 0.035 Uiso 1 1 calc R
C2 C 0.4675(3) 0.8912(3) 0.7176(2) 0.0268(8) Uani 1 1 d .
H2A H 0.4168 0.9300 0.6872 0.032 Uiso 1 1 calc R
C3 C 1.0103(5) 0.8197(5) 0.6676(3) 0.0760(19) Uani 1 1 d .
H3A H 1.0016 0.8858 0.6905 0.091 Uiso 1 1 calc R
C4 C 0.9689(4) 0.6810(3) 0.7891(3) 0.0486(13) Uani 1 1 d .
H4A H 1.0107 0.7312 0.8226 0.058 Uiso 1 1 calc R
C5 C 0.6234(3) 0.8010(3) 0.5339(2) 0.0382(11) Uani 1 1 d .
H5A H 0.6909 0.8387 0.5354 0.046 Uiso 1 1 calc R
H5B H 0.5934 0.7975 0.4785 0.046 Uiso 1 1 calc R
C6 C 0.6434(4) 0.7012(3) 0.5594(2) 0.0417(11) Uani 1 1 d .
H6A H 0.5814 0.6587 0.5430 0.050 Uiso 1 1 calc R
H6B H 0.7046 0.6767 0.5321 0.050 Uiso 1 1 calc R
C7 C 0.8077(5) 0.5825(4) 0.6336(3) 0.072(2) Uani 1 1 d .
H7A H 0.8366 0.5283 0.6615 0.087 Uiso 1 1 calc R
H7B H 0.7951 0.5612 0.5769 0.087 Uiso 1 1 calc R
C8 C 0.7028(4) 0.6040(3) 0.6670(3) 0.0522(13) Uani 1 1 d .
H8A H 0.6502 0.5536 0.6470 0.063 Uiso 1 1 calc R
H8B H 0.7094 0.6019 0.7256 0.063 Uiso 1 1 calc R
C9 C 0.6536(3) 1.0356(3) 0.5611(2) 0.0428(11) Uani 1 1 d .
H9A H 0.6616 1.1030 0.5496 0.064 Uiso 1 1 calc R
H9B H 0.6036 1.0029 0.5218 0.064 Uiso 1 1 calc R
H9C H 0.7219 1.0061 0.5587 0.064 Uiso 1 1 calc R
C10 C 0.5160(3) 1.0884(3) 0.6521(2) 0.0357(10) Uani 1 1 d .
H10A H 0.5338 1.1534 0.6373 0.054 Uiso 1 1 calc R
H10B H 0.4947 1.0901 0.7072 0.054 Uiso 1 1 calc R
H10C H 0.4580 1.0609 0.6168 0.054 Uiso 1 1 calc R
C11 C 0.4745(3) 0.9307(3) 0.8035(2) 0.0296(9) Uani 1 1 d .
H11A H 0.4051 0.9246 0.8259 0.044 Uiso 1 1 calc R
H11B H 0.4979 0.9981 0.8055 0.044 Uiso 1 1 calc R
H11C H 0.5249 0.8948 0.8345 0.044 Uiso 1 1 calc R
C12 C 0.4233(3) 0.7879(3) 0.7133(3) 0.0375(10) Uani 1 1 d .
H12A H 0.3556 0.7851 0.7385 0.056 Uiso 1 1 calc R
H12B H 0.4728 0.7477 0.7411 0.056 Uiso 1 1 calc R
H12C H 0.4132 0.7647 0.6575 0.056 Uiso 1 1 calc R
C13 C 1.1204(5) 0.7979(6) 0.6853(4) 0.107(3) Uani 1 1 d .
H13A H 1.1667 0.8446 0.6614 0.160 Uiso 1 1 calc R
H13B H 1.1333 0.7337 0.6633 0.160 Uiso 1 1 calc R
H13C H 1.1347 0.8008 0.7430 0.160 Uiso 1 1 calc R
C14 C 0.9841(5) 0.8225(7) 0.5775(4) 0.123(3) Uani 1 1 d .
H14A H 1.0375 0.8624 0.5536 0.184 Uiso 1 1 calc R
H14B H 0.9148 0.8493 0.5686 0.184 Uiso 1 1 calc R
H14C H 0.9832 0.7577 0.5530 0.184 Uiso 1 1 calc R
C15 C 0.8921(4) 0.6309(4) 0.8429(3) 0.0591(15) Uani 1 1 d .
H15A H 0.9321 0.6003 0.8850 0.089 Uiso 1 1 calc R
H15B H 0.8485 0.5825 0.8112 0.089 Uiso 1 1 calc R
H15C H 0.8469 0.6781 0.8669 0.089 Uiso 1 1 calc R
C16 C 1.0462(5) 0.6065(5) 0.7593(3) 0.084(2) Uani 1 1 d .
H16A H 1.0809 0.5781 0.8050 0.127 Uiso 1 1 calc R
H16B H 1.0992 0.6377 0.7282 0.127 Uiso 1 1 calc R
H16C H 1.0073 0.5564 0.7259 0.127 Uiso 1 1 calc R
C17 C 0.7335(3) 1.0206(2) 0.8577(2) 0.0200(7) Uani 1 1 d .
C18 C 0.6955(3) 0.9857(3) 0.9268(2) 0.0233(8) Uani 1 1 d .
H18A H 0.7167 0.9253 0.9430 0.028 Uiso 1 1 calc R
C19 C 0.6276(3) 1.0367(3) 0.9726(2) 0.0318(9) Uani 1 1 d .
H19A H 0.6036 1.0115 1.0200 0.038 Uiso 1 1 calc R
C20 C 0.5943(3) 1.1244(3) 0.9497(2) 0.0385(10) Uani 1 1 d .
H20A H 0.5472 1.1593 0.9807 0.046 Uiso 1 1 calc R
C21 C 0.6309(3) 1.1601(3) 0.8809(3) 0.0385(10) Uani 1 1 d .
H21A H 0.6084 1.2200 0.8644 0.046 Uiso 1 1 calc R
C22 C 0.7000(3) 1.1097(3) 0.8359(2) 0.0286(8) Uani 1 1 d .
H22A H 0.7252 1.1361 0.7893 0.034 Uiso 1 1 calc R
C23 C 0.8883(3) 1.0476(3) 0.7461(2) 0.0348(10) Uani 1 1 d .
C24 C 0.9319(3) 1.1269(3) 0.7910(3) 0.0455(12) Uani 1 1 d .
H24A H 0.9292 1.1290 0.8473 0.055 Uiso 1 1 calc R
C25 C 0.9790(4) 1.2026(4) 0.7545(4) 0.0686(18) Uani 1 1 d .
H25A H 1.0082 1.2565 0.7855 0.082 Uiso 1 1 calc R
C26 C 0.9832(4) 1.1989(6) 0.6727(5) 0.096(3) Uani 1 1 d .
H26A H 1.0157 1.2503 0.6474 0.115 Uiso 1 1 calc R
C27 C 0.9412(4) 1.1225(6) 0.6285(4) 0.093(3) Uani 1 1 d .
H27A H 0.9435 1.1212 0.5723 0.112 Uiso 1 1 calc R
C28 C 0.8947(3) 1.0460(4) 0.6645(3) 0.0551(14) Uani 1 1 d .
H28A H 0.8671 0.9921 0.6328 0.066 Uiso 1 1 calc R
C29 C 0.9240(3) 0.9157(3) 0.8668(2) 0.0225(8) Uani 1 1 d .
C30 C 0.9009(3) 0.8538(3) 0.9258(2) 0.0274(8) Uani 1 1 d .
H30A H 0.8301 0.8314 0.9302 0.033 Uiso 1 1 calc R
C31 C 0.9782(3) 0.8238(3) 0.9786(2) 0.0331(9) Uani 1 1 d .
H31A H 0.9601 0.7817 1.0186 0.040 Uiso 1 1 calc R
C32 C 1.0821(3) 0.8553(3) 0.9728(2) 0.0376(10) Uani 1 1 d .
H32A H 1.1352 0.8358 1.0093 0.045 Uiso 1 1 calc R
C33 C 1.1076(3) 0.9148(3) 0.9141(2) 0.0373(10) Uani 1 1 d .
H33A H 1.1788 0.9354 0.9091 0.045 Uiso 1 1 calc R
C34 C 1.0298(3) 0.9453(3) 0.8617(2) 0.0282(8) Uani 1 1 d .
H34A H 1.0486 0.9869 0.8217 0.034 Uiso 1 1 calc R
C35 C 0.6390(3) 0.7237(3) 0.8688(2) 0.0297(9) Uani 1 1 d .
C36 C 0.5983(4) 0.6788(3) 0.9379(2) 0.0531(13) Uani 1 1 d .
H36A H 0.6258 0.6149 0.9412 0.080 Uiso 1 1 calc R
H36B H 0.5213 0.6739 0.9326 0.080 Uiso 1 1 calc R
H36C H 0.6206 0.7175 0.9862 0.080 Uiso 1 1 calc R
C37 C 0.6896(3) 0.7130(3) 0.2550(2) 0.0277(9) Uani 1 1 d .
C38 C 0.6738(4) 0.7669(3) 0.1890(2) 0.0371(10) Uani 1 1 d .
C39 C 0.7018(4) 0.8621(3) 0.1859(2) 0.0396(11) Uani 1 1 d .
C40 C 0.7436(3) 0.9113(3) 0.2528(3) 0.0356(10) Uani 1 1 d .
C41 C 0.7563(3) 0.8640(3) 0.3213(2) 0.0303(9) Uani 1 1 d .
C42 C 0.7302(3) 0.7674(3) 0.3209(2) 0.0248(8) Uani 1 1 d .
C43 C 0.6987(4) 0.5404(3) 0.3254(2) 0.0321(9) Uani 1 1 d .
C44 C 0.8058(4) 0.5458(3) 0.3462(2) 0.0353(10) Uani 1 1 d .
C45 C 0.8535(4) 0.4969(3) 0.4056(2) 0.0370(10) Uani 1 1 d .
C46 C 0.7936(4) 0.4361(3) 0.4482(2) 0.0373(10) Uani 1 1 d .
C47 C 0.6880(4) 0.4266(3) 0.4299(2) 0.0414(11) Uani 1 1 d .
C48 C 0.6427(4) 0.4777(3) 0.3700(2) 0.0385(10) Uani 1 1 d .
C49 C 0.5251(4) 0.6002(3) 0.2392(2) 0.0361(10) Uani 1 1 d .
C50 C 0.4695(4) 0.6377(3) 0.3020(2) 0.0350(10) Uani 1 1 d .
C51 C 0.3628(4) 0.6484(3) 0.2994(3) 0.0411(11) Uani 1 1 d .
C52 C 0.3035(4) 0.6191(3) 0.2311(4) 0.0584(15) Uani 1 1 d .
C53 C 0.3540(5) 0.5831(3) 0.1672(3) 0.0686(19) Uani 1 1 d .
C54 C 0.4606(5) 0.5756(3) 0.1714(3) 0.0566(15) Uani 1 1 d .
C55 C 0.7079(4) 0.5396(3) 0.1733(2) 0.0486(13) Uani 1 1 d .
C56 C 0.7905(5) 0.5703(4) 0.1293(3) 0.0651(18) Uani 1 1 d .
C57 C 0.8358(6) 0.5131(4) 0.0709(3) 0.089(3) Uani 1 1 d .
C58 C 0.8001(7) 0.4210(5) 0.0557(3) 0.098(3) Uani 1 1 d .
C59 C 0.7194(6) 0.3870(4) 0.0977(3) 0.081(2) Uani 1 1 d .
C60 C 0.6761(6) 0.4457(4) 0.1550(3) 0.0640(18) Uani 1 1 d .
B1 B 0.6544(4) 0.5986(3) 0.2484(3) 0.0354(12) Uani 1 1 d .
H100 H 0.783(3) 0.860(3) 0.640(2) 0.033(11) Uiso 1 1 d .

loop_
_atom_site_aniso_label
_atom_site_aniso_U_11
_atom_site_aniso_U_22
_atom_site_aniso_U_33
_atom_site_aniso_U_23
_atom_site_aniso_U_13
_atom_site_aniso_U_12
Ru1 0.01985(15) 0.03634(18) 0.01672(15) -0.00257(12) -0.00279(11) 0.01063(13)
P1 0.0201(5) 0.0315(5) 0.0184(5) -0.0049(4) -0.0031(4) 0.0086(4)
P2 0.0296(6) 0.0774(9) 0.0253(6) -0.0146(6) -0.0078(4) 0.0300(6)
P3 0.0169(4) 0.0314(5) 0.0183(5) 0.0050(4) 0.0005(4) 0.0023(4)
F1 0.123(3) 0.0371(15) 0.0187(12) 0.0028(10) -0.0049(14) 0.0292(16)
F2 0.082(2) 0.0479(16) 0.0466(16) 0.0283(13) 0.0233(14) 0.0298(15)
F3 0.0387(14) 0.0287(13) 0.087(2) 0.0202(13) 0.0136(14) -0.0007(11)
F4 0.0414(15) 0.0316(13) 0.0602(17) -0.0054(12) -0.0060(12) -0.0068(11)
F5 0.0371(13) 0.0286(12) 0.0220(11) -0.0010(9) 0.0018(9) 0.0024(10)
F6 0.0573(16) 0.0482(15) 0.0394(14) 0.0169(12) 0.0216(12) 0.0236(13)
F7 0.0517(17) 0.0688(19) 0.0430(15) 0.0166(13) 0.0087(13) 0.0294(14)
F8 0.0743(19) 0.0469(15) 0.0289(13) 0.0127(11) -0.0098(12) 0.0149(14)
F9 0.081(2) 0.0469(16) 0.0531(17) 0.0318(14) -0.0219(15) -0.0178(15)
F10 0.0678(19) 0.0406(15) 0.0572(17) 0.0235(13) -0.0316(14) -0.0208(14)
F11 0.0398(14) 0.0451(14) 0.0236(12) -0.0011(10) -0.0003(10) -0.0073(11)
F12 0.0446(16) 0.074(2) 0.0546(18) 0.0192(15) -0.0001(13) -0.0018(15)
F13 0.069(2) 0.059(2) 0.118(3) 0.0064(19) -0.055(2) 0.0127(17)
F14 0.146(3) 0.081(2) 0.102(3) -0.040(2) -0.102(3) 0.057(2)
F15 0.141(3) 0.0563(18) 0.0372(16) -0.0221(14) -0.0460(18) 0.0483(19)
F16 0.130(3) 0.0501(18) 0.0520(18) 0.0215(14) 0.0552(18) 0.0433(19)
F17 0.237(5) 0.110(3) 0.060(2) 0.042(2) 0.089(3) 0.118(3)
F18 0.242(5) 0.116(3) 0.0342(17) -0.0233(18) -0.012(2) 0.139(3)
F19 0.182(4) 0.054(2) 0.096(3) -0.0499(19) -0.075(3) 0.061(2)
F20 0.114(3) 0.0252(15) 0.063(2) -0.0126(14) -0.0425(19) 0.0131(16)
O1 0.0322(15) 0.0458(17) 0.0240(14) -0.0120(12) -0.0098(11) 0.0187(13)
O2 0.051(2) 0.132(4) 0.062(2) -0.070(2) -0.0283(18) 0.051(2)
N1 0.0368(19) 0.0340(19) 0.0236(17) -0.0076(14) -0.0088(14) 0.0162(15)
N2 0.0280(17) 0.0269(17) 0.0252(17) -0.0031(14) -0.0088(14) 0.0074(14)
C1 0.024(2) 0.039(2) 0.025(2) 0.0012(17) -0.0057(16) 0.0083(17)
C2 0.0197(18) 0.028(2) 0.032(2) -0.0050(16) -0.0046(15) 0.0037(16)
C3 0.064(4) 0.117(5) 0.047(3) -0.017(3) 0.000(3) 0.036(4)
C4 0.050(3) 0.059(3) 0.036(2) -0.017(2) -0.016(2) 0.035(2)
C5 0.045(3) 0.051(3) 0.0193(19) -0.0078(18) -0.0059(17) 0.023(2)
C6 0.049(3) 0.048(3) 0.026(2) -0.0157(19) -0.0099(19) 0.019(2)
C7 0.088(4) 0.083(4) 0.045(3) -0.031(3) -0.028(3) 0.067(4)
C8 0.068(3) 0.043(3) 0.044(3) -0.011(2) -0.017(2) 0.032(2)
C9 0.042(3) 0.057(3) 0.031(2) 0.013(2) 0.0001(19) 0.013(2)
C10 0.035(2) 0.035(2) 0.038(2) 0.0083(18) -0.0016(18) 0.0112(19)
C11 0.026(2) 0.034(2) 0.030(2) -0.0007(17) 0.0058(16) 0.0057(17)
C12 0.026(2) 0.033(2) 0.052(3) -0.007(2) -0.0036(19) -0.0005(18)
C13 0.049(4) 0.145(7) 0.118(6) -0.071(5) 0.004(4) 0.010(4)
C14 0.075(5) 0.236(10) 0.063(4) -0.004(5) 0.040(4) 0.047(6)
C15 0.081(4) 0.051(3) 0.044(3) -0.009(2) -0.024(3) 0.036(3)
C16 0.083(4) 0.107(5) 0.064(4) -0.025(3) -0.018(3) 0.076(4)
C17 0.0157(17) 0.0199(18) 0.0238(18) -0.0010(14) -0.0020(14) -0.0005(14)
C18 0.0217(18) 0.0247(19) 0.0234(18) 0.0024(15) -0.0018(14) 0.0027(15)
C19 0.030(2) 0.044(2) 0.0216(19) -0.0009(17) 0.0009(16) 0.0041(18)
C20 0.040(2) 0.039(2) 0.036(2) -0.0134(19) 0.0035(19) 0.010(2)
C21 0.042(3) 0.020(2) 0.053(3) -0.0030(19) -0.003(2) 0.0077(18)
C22 0.029(2) 0.025(2) 0.031(2) 0.0051(16) -0.0007(17) -0.0021(16)
C23 0.0154(18) 0.054(3) 0.038(2) 0.024(2) 0.0038(17) 0.0045(18)
C24 0.026(2) 0.044(3) 0.069(3) 0.023(2) 0.001(2) -0.004(2)
C25 0.028(3) 0.059(3) 0.122(5) 0.049(4) 0.002(3) -0.004(2)
C26 0.027(3) 0.131(7) 0.139(7) 0.109(6) 0.012(4) -0.007(3)
C27 0.039(3) 0.174(8) 0.075(4) 0.087(5) 0.013(3) -0.008(4)
C28 0.024(2) 0.104(4) 0.042(3) 0.039(3) 0.007(2) 0.004(3)
C29 0.0232(18) 0.0280(19) 0.0160(17) -0.0031(14) -0.0013(14) 0.0048(15)
C30 0.026(2) 0.031(2) 0.0251(19) -0.0022(16) 0.0007(16) 0.0048(16)
C31 0.041(2) 0.034(2) 0.024(2) 0.0022(17) -0.0044(17) 0.0063(19)
C32 0.036(2) 0.042(3) 0.032(2) -0.0027(19) -0.0170(18) 0.006(2)
C33 0.025(2) 0.045(3) 0.041(2) 0.001(2) -0.0079(18) 0.0017(19)
C34 0.0223(19) 0.035(2) 0.027(2) 0.0015(17) -0.0016(16) 0.0009(17)
C35 0.039(2) 0.028(2) 0.021(2) -0.0019(16) -0.0068(17) 0.0055(18)
C36 0.089(4) 0.049(3) 0.022(2) 0.006(2) 0.006(2) 0.007(3)
C37 0.040(2) 0.024(2) 0.0200(18) 0.0032(15) 0.0085(16) 0.0097(17)
C38 0.057(3) 0.032(2) 0.023(2) 0.0010(17) 0.0061(19) 0.020(2)
C39 0.050(3) 0.039(2) 0.035(2) 0.020(2) 0.021(2) 0.025(2)
C40 0.027(2) 0.026(2) 0.057(3) 0.012(2) 0.018(2) 0.0064(17)
C41 0.0185(19) 0.027(2) 0.046(2) -0.0004(18) 0.0067(17) 0.0007(16)
C42 0.0264(19) 0.0251(19) 0.0246(19) 0.0055(15) 0.0093(15) 0.0057(16)
C43 0.059(3) 0.0186(19) 0.0177(18) -0.0028(15) -0.0060(18) 0.0073(19)
C44 0.058(3) 0.029(2) 0.021(2) 0.0037(16) 0.0101(19) 0.016(2)
C45 0.048(3) 0.039(2) 0.026(2) -0.0003(18) 0.0026(19) 0.021(2)
C46 0.065(3) 0.028(2) 0.0190(19) 0.0020(16) -0.005(2) 0.013(2)
C47 0.072(3) 0.026(2) 0.025(2) 0.0073(17) -0.011(2) -0.005(2)
C48 0.060(3) 0.024(2) 0.030(2) 0.0018(17) -0.015(2) -0.003(2)
C49 0.065(3) 0.0151(19) 0.027(2) 0.0038(16) -0.015(2) 0.0030(19)
C50 0.051(3) 0.023(2) 0.029(2) 0.0072(17) -0.0151(19) -0.0074(19)
C51 0.049(3) 0.028(2) 0.046(3) 0.017(2) -0.009(2) -0.003(2)
C52 0.060(3) 0.032(3) 0.080(4) 0.015(3) -0.042(3) 0.006(2)
C53 0.103(5) 0.036(3) 0.061(3) -0.007(2) -0.059(3) 0.024(3)
C54 0.103(4) 0.027(2) 0.037(3) -0.004(2) -0.033(3) 0.021(3)
C55 0.097(4) 0.030(2) 0.019(2) -0.0017(18) -0.011(2) 0.030(2)
C56 0.132(5) 0.050(3) 0.020(2) 0.011(2) 0.018(3) 0.053(3)
C57 0.175(7) 0.074(4) 0.028(3) 0.021(3) 0.028(4) 0.084(5)
C58 0.194(8) 0.081(5) 0.024(3) -0.013(3) -0.016(4) 0.102(5)
C59 0.153(7) 0.043(3) 0.042(3) -0.024(3) -0.048(4) 0.058(4)
C60 0.125(5) 0.035(3) 0.030(3) -0.006(2) -0.032(3) 0.034(3)
B1 0.066(3) 0.022(2) 0.018(2) 0.0002(17) -0.008(2) 0.013(2)

loop_
_atom_type_symbol
_atom_type_description
_atom_type_scat_dispersion_real
_atom_type_scat_dispersion_imag
_atom_type_scat_source
C C 0.0033 0.0016 'International Tables Vol C Tables 4.2.6.8 and 6.1.1.4'
H H 0.0000 0.0000 'International Tables Vol C Tables 4.2.6.8 and 6.1.1.4'
B B 0.0013 0.0007 'International Tables Vol C Tables 4.2.6.8 and 6.1.1.4'
N N 0.0061 0.0033 'International Tables Vol C Tables 4.2.6.8 and 6.1.1.4'
O O 0.0106 0.0060 'International Tables Vol C Tables 4.2.6.8 and 6.1.1.4'
F F 0.0171 0.0103 'International Tables Vol C Tables 4.2.6.8 and 6.1.1.4'
P P 0.1023 0.0942 'International Tables Vol C Tables 4.2.6.8 and 6.1.1.4'
Ru Ru -1.2594 0.8363 'International Tables Vol C Tables 4.2.6.8 and 6.1.1.4'

loop_
_geom_angle_atom_site_label_1
_geom_angle_atom_site_label_2
_geom_angle_atom_site_label_3
_geom_angle
N2 Ru1 N1 84.68(12)
N2 Ru1 P3 93.81(8)
N1 Ru1 P3 178.46(9)
N2 Ru1 P1 98.17(8)
N1 Ru1 P1 82.47(8)
P3 Ru1 P1 97.44(3)
N2 Ru1 P2 101.46(9)
N1 Ru1 P2 86.54(9)
P3 Ru1 P2 94.09(4)
P1 Ru1 P2 156.46(4)
N2 Ru1 H100 173.2(14)
N1 Ru1 H100 88.7(14)
P3 Ru1 H100 92.8(14)
P1 Ru1 H100 79.5(14)
P2 Ru1 H100 79.5(14)
O1 P1 C2 95.16(15)
O1 P1 C1 101.83(16)
C2 P1 C1 105.66(17)
O1 P1 Ru1 109.10(10)
C2 P1 Ru1 122.09(13)
C1 P1 Ru1 118.66(12)
O2 P2 C4 103.3(2)
O2 P2 C3 99.1(3)
C4 P2 C3 102.6(2)
O2 P2 Ru1 110.01(13)
C4 P2 Ru1 126.98(15)
C3 P2 Ru1 111.14(19)
C23 P3 C29 101.14(17)
C23 P3 C17 98.95(18)
C29 P3 C17 102.03(15)
C23 P3 Ru1 120.15(15)
C29 P3 Ru1 114.41(12)
C17 P3 Ru1 117.18(11)
C5 O1 P1 120.2(2)
C7 O2 P2 124.5(3)
C6 N1 C8 110.5(3)
C6 N1 Ru1 121.4(3)
C8 N1 Ru1 114.3(2)
C6 N1 H1B 102.5
C8 N1 H1B 102.5
Ru1 N1 H1B 102.5
C35 N2 Ru1 178.3(3)
C10 C1 C9 108.9(3)
C10 C1 P1 116.5(3)
C9 C1 P1 111.7(3)
C10 C1 H1A 106.4
C9 C1 H1A 106.4
P1 C1 H1A 106.4
C11 C2 C12 109.8(3)
C11 C2 P1 112.4(3)
C12 C2 P1 111.2(3)
C11 C2 H2A 107.7
C12 C2 H2A 107.7
P1 C2 H2A 107.7
C13 C3 C14 112.2(5)
C13 C3 P2 119.1(5)
C14 C3 P2 106.0(5)
C13 C3 H3A 106.2
C14 C3 H3A 106.2
P2 C3 H3A 106.2
C15 C4 C16 107.9(5)
C15 C4 P2 111.7(3)
C16 C4 P2 113.8(3)
C15 C4 H4A 107.7
C16 C4 H4A 107.7
P2 C4 H4A 107.7
O1 C5 C6 111.3(4)
O1 C5 H5A 109.4
C6 C5 H5A 109.4
O1 C5 H5B 109.4
C6 C5 H5B 109.4
H5A C5 H5B 108.0
N1 C6 C5 112.3(3)
N1 C6 H6A 109.1
C5 C6 H6A 109.1
N1 C6 H6B 109.1
C5 C6 H6B 109.1
H6A C6 H6B 107.9
O2 C7 C8 116.8(4)
O2 C7 H7A 108.1
C8 C7 H7A 108.1
O2 C7 H7B 108.1
C8 C7 H7B 108.1
H7A C7 H7B 107.3
N1 C8 C7 113.5(5)
N1 C8 H8A 108.9
C7 C8 H8A 108.9
N1 C8 H8B 108.9
C7 C8 H8B 108.9
H8A C8 H8B 107.7
C1 C9 H9A 109.5
C1 C9 H9B 109.5
H9A C9 H9B 109.5
C1 C9 H9C 109.5
H9A C9 H9C 109.5
H9B C9 H9C 109.5
C1 C10 H10A 109.5
C1 C10 H10B 109.5
H10A C10 H10B 109.5
C1 C10 H10C 109.5
H10A C10 H10C 109.5
H10B C10 H10C 109.5
C2 C11 H11A 109.5
C2 C11 H11B 109.5
H11A C11 H11B 109.5
C2 C11 H11C 109.5
H11A C11 H11C 109.5
H11B C11 H11C 109.5
C2 C12 H12A 109.5
C2 C12 H12B 109.5
H12A C12 H12B 109.5
C2 C12 H12C 109.5
H12A C12 H12C 109.5
H12B C12 H12C 109.5
C3 C13 H13A 109.5
C3 C13 H13B 109.5
H13A C13 H13B 109.5
C3 C13 H13C 109.5
H13A C13 H13C 109.5
H13B C13 H13C 109.5
C3 C14 H14A 109.5
C3 C14 H14B 109.5
H14A C14 H14B 109.5
C3 C14 H14C 109.5
H14A C14 H14C 109.5
H14B C14 H14C 109.5
C4 C15 H15A 109.5
C4 C15 H15B 109.5
H15A C15 H15B 109.5
C4 C15 H15C 109.5
H15A C15 H15C 109.5
H15B C15 H15C 109.5
C4 C16 H16A 109.5
C4 C16 H16B 109.5
H16A C16 H16B 109.5
C4 C16 H16C 109.5
H16A C16 H16C 109.5
H16B C16 H16C 109.5
C18 C17 C22 117.3(3)
C18 C17 P3 121.4(3)
C22 C17 P3 121.2(3)
C19 C18 C17 121.7(3)
C19 C18 H18A 119.2
C17 C18 H18A 119.2
C18 C19 C20 120.4(4)
C18 C19 H19A 119.8
C20 C19 H19A 119.8
C21 C20 C19 118.8(4)
C21 C20 H20A 120.6
C19 C20 H20A 120.6
C20 C21 C22 120.7(4)
C20 C21 H21A 119.6
C22 C21 H21A 119.6
C21 C22 C17 121.1(4)
C21 C22 H22A 119.4
C17 C22 H22A 119.4
C28 C23 C24 118.2(4)
C28 C23 P3 120.8(4)
C24 C23 P3 121.0(3)
C25 C24 C23 120.7(5)
C25 C24 H24A 119.6
C23 C24 H24A 119.6
C26 C25 C24 119.4(6)
C26 C25 H25A 120.3
C24 C25 H25A 120.3
C27 C26 C25 120.4(5)
C27 C26 H26A 119.8
C25 C26 H26A 119.8
C26 C27 C28 120.6(6)
C26 C27 H27A 119.7
C28 C27 H27A 119.7
C23 C28 C27 120.6(6)
C23 C28 H28A 119.7
C27 C28 H28A 119.7
C30 C29 C34 117.0(3)
C30 C29 P3 120.8(3)
C34 C29 P3 122.1(3)
C31 C30 C29 121.8(4)
C31 C30 H30A 119.1
C29 C30 H30A 119.1
C30 C31 C32 119.8(4)
C30 C31 H31A 120.1
C32 C31 H31A 120.1
C33 C32 C31 119.6(4)
C33 C32 H32A 120.2
C31 C32 H32A 120.2
C32 C33 C34 120.4(4)
C32 C33 H33A 119.8
C34 C33 H33A 119.8
C33 C34 C29 121.3(4)
C33 C34 H34A 119.3
C29 C34 H34A 119.3
N2 C35 C36 177.8(4)
C35 C36 H36A 109.5
C35 C36 H36B 109.5
H36A C36 H36B 109.5
C35 C36 H36C 109.5
H36A C36 H36C 109.5
H36B C36 H36C 109.5
C42 C37 C38 112.4(3)
C42 C37 B1 128.3(3)
C38 C37 B1 119.2(3)
F1 C38 C39 115.9(4)
F1 C38 C37 119.0(4)
C39 C38 C37 125.1(4)
F2 C39 C40 120.0(4)
F2 C39 C38 120.6(4)
C40 C39 C38 119.5(4)
F3 C40 C39 120.8(4)
F3 C40 C41 120.5(4)
C39 C40 C41 118.7(4)
F4 C41 C40 120.0(4)
F4 C41 C42 120.3(4)
C40 C41 C42 119.7(4)
F5 C42 C37 120.7(3)
F5 C42 C41 114.9(3)
C37 C42 C41 124.5(4)
C48 C43 C44 113.0(4)
C48 C43 B1 127.7(4)
C44 C43 B1 119.1(4)
F6 C44 C45 116.2(4)
F6 C44 C43 118.9(3)
C45 C44 C43 124.9(4)
F7 C45 C44 120.5(4)
F7 C45 C46 120.1(4)
C44 C45 C46 119.4(4)
F8 C46 C47 120.9(4)
F8 C46 C45 120.5(4)
C47 C46 C45 118.6(4)
F9 C47 C46 119.8(4)
F9 C47 C48 119.8(4)
C46 C47 C48 120.4(4)
F10 C48 C47 115.2(4)
F10 C48 C43 121.0(4)
C47 C48 C43 123.8(4)
C50 C49 C54 112.7(4)
C50 C49 B1 119.5(3)
C54 C49 B1 127.5(4)
F11 C50 C51 116.3(4)
F11 C50 C49 118.9(4)
C51 C50 C49 124.8(4)
F12 C51 C50 120.9(4)
F12 C51 C52 119.8(4)
C50 C51 C52 119.2(5)
F13 C52 C53 121.6(5)
F13 C52 C51 119.8(5)
C53 C52 C51 118.6(5)
F14 C53 C54 120.5(6)
F14 C53 C52 119.1(6)
C54 C53 C52 120.4(4)
F15 C54 C53 115.0(4)
F15 C54 C49 120.8(5)
C53 C54 C49 124.2(5)
C60 C55 C56 113.0(5)
C60 C55 B1 119.0(5)
C56 C55 B1 127.6(4)
F16 C56 C55 121.8(4)
F16 C56 C57 114.5(6)
C55 C56 C57 123.8(6)
F17 C57 C58 120.4(6)
F17 C57 C56 119.5(6)
C58 C57 C56 120.0(7)
F18 C58 C57 120.4(8)
F18 C58 C59 121.0(7)
C57 C58 C59 118.6(5)
F19 C59 C58 120.6(6)
F19 C59 C60 119.5(8)
C58 C59 C60 119.9(6)
F20 C60 C55 119.0(5)
F20 C60 C59 116.3(6)
C55 C60 C59 124.7(7)
C49 B1 C37 102.6(3)
C49 B1 C43 113.8(4)
C37 B1 C43 113.1(3)
C49 B1 C55 113.7(4)
C37 B1 C55 112.7(4)
C43 B1 C55 101.5(3)

loop_
_geom_bond_atom_site_label_1
_geom_bond_atom_site_label_2
_geom_bond_distance
Ru1 N2 2.131(3)
Ru1 N1 2.240(3)
Ru1 P3 2.3024(10)
Ru1 P1 2.3297(9)
Ru1 P2 2.3554(11)
Ru1 H100 1.53(4)
P1 O1 1.644(3)
P1 C2 1.851(4)
P1 C1 1.863(4)
P2 O2 1.599(3)
P2 C4 1.834(4)
P2 C3 1.948(7)
P3 C23 1.844(4)
P3 C29 1.851(4)
P3 C17 1.867(3)
F1 C38 1.358(5)
F2 C39 1.353(4)
F3 C40 1.344(4)
F4 C41 1.348(4)
F5 C42 1.361(4)
F6 C44 1.353(5)
F7 C45 1.340(5)
F8 C46 1.346(4)
F9 C47 1.356(5)
F10 C48 1.354(5)
F11 C50 1.352(4)
F12 C51 1.345(5)
F13 C52 1.349(6)
F14 C53 1.351(5)
F15 C54 1.354(6)
F16 C56 1.334(7)
F17 C57 1.334(8)
F18 C58 1.344(6)
F19 C59 1.359(7)
F20 C60 1.360(7)
O1 C5 1.441(4)
O2 C7 1.438(8)
N1 C6 1.475(5)
N1 C8 1.489(5)
N1 H1B 0.9300
N2 C35 1.143(5)
C1 C10 1.532(5)
C1 C9 1.534(5)
C1 H1A 1.0000
C2 C11 1.523(5)
C2 C12 1.534(5)
C2 H2A 1.0000
C3 C13 1.467(8)
C3 C14 1.543(8)
C3 H3A 1.0000
C4 C15 1.542(7)
C4 C16 1.546(6)
C4 H4A 1.0000
C5 C6 1.516(6)
C5 H5A 0.9900
C5 H5B 0.9900
C6 H6A 0.9900
C6 H6B 0.9900
C7 C8 1.511(7)
C7 H7A 0.9900
C7 H7B 0.9900
C8 H8A 0.9900
C8 H8B 0.9900
C9 H9A 0.9800
C9 H9B 0.9800
C9 H9C 0.9800
C10 H10A 0.9800
C10 H10B 0.9800
C10 H10C 0.9800
C11 H11A 0.9800
C11 H11B 0.9800
C11 H11C 0.9800
C12 H12A 0.9800
C12 H12B 0.9800
C12 H12C 0.9800
C13 H13A 0.9800
C13 H13B 0.9800
C13 H13C 0.9800
C14 H14A 0.9800
C14 H14B 0.9800
C14 H14C 0.9800
C15 H15A 0.9800
C15 H15B 0.9800
C15 H15C 0.9800
C16 H16A 0.9800
C16 H16B 0.9800
C16 H16C 0.9800
C17 C18 1.388(5)
C17 C22 1.400(5)
C18 C19 1.385(5)
C18 H18A 0.9500
C19 C20 1.385(6)
C19 H19A 0.9500
C20 C21 1.382(6)
C20 H20A 0.9500
C21 C22 1.383(5)
C21 H21A 0.9500
C22 H22A 0.9500
C23 C28 1.382(6)
C23 C24 1.395(6)
C24 C25 1.388(6)
C24 H24A 0.9500
C25 C26 1.382(9)
C25 H25A 0.9500
C26 C27 1.351(11)
C26 H26A 0.9500
C27 C28 1.388(8)
C27 H27A 0.9500
C28 H28A 0.9500
C29 C30 1.391(5)
C29 C34 1.402(5)
C30 C31 1.388(5)
C30 H30A 0.9500
C31 C32 1.388(6)
C31 H31A 0.9500
C32 C33 1.372(6)
C32 H32A 0.9500
C33 C34 1.390(5)
C33 H33A 0.9500
C34 H34A 0.9500
C35 C36 1.462(6)
C36 H36A 0.9800
C36 H36B 0.9800
C36 H36C 0.9800
C37 C42 1.383(5)
C37 C38 1.390(5)
C37 B1 1.648(6)
C38 C39 1.375(6)
C39 C40 1.366(6)
C40 C41 1.370(6)
C41 C42 1.384(5)
C43 C48 1.387(6)
C43 C44 1.390(6)
C43 B1 1.658(6)
C44 C45 1.375(5)
C45 C46 1.376(6)
C46 C47 1.364(6)
C47 C48 1.386(6)
C49 C50 1.395(6)
C49 C54 1.396(6)
C49 B1 1.647(7)
C50 C51 1.371(6)
C51 C52 1.382(6)
C52 C53 1.367(8)
C53 C54 1.364(8)
C55 C60 1.379(7)
C55 C56 1.384(8)
C55 B1 1.668(6)
C56 C57 1.400(6)
C57 C58 1.361(10)
C58 C59 1.361(11)
C59 C60 1.387(8)
